data_4312749
loop_
_publ_author_name
'David Parker'
'Horst Puschmann'
'Andrei S. Batsanov'
'Kanthi Senanayake'

_publ_contact_author 'Andrei S.Batsanov'
_publ_contact_author_email a.s.batsanov@durham.ac.uk
_publ_section_title
;
 Structural Analysis of Nine-Coordinate Lanthanide Complexes: Steric
 Control of the Metal-Water Distance Across the Series
;
_journal_name_full 'Inorganic Chemistry'
_journal_page_first 8646
_journal_page_last 8651
_journal_paper_doi 10.1021/ic030203z
_journal_volume 42
_journal_year 2003
_chemical_absolute_configuration ad
_chemical_formula_moiety 'C48 H66 N8 O5 Pr 3+,3(C F3 O3 S 1-),3(H2 O)'
_chemical_formula_sum 'C51 H72 F9 N8 O17 Pr S3'
_chemical_formula_weight 1477.26
_chemical_name_systematic
;
  ?
;
_space_group_IT_number 4
_symmetry_cell_setting monoclinic
_symmetry_space_group_name_Hall 'P 2yb'
_symmetry_space_group_name_H-M 'P 1 21 1'
_atom_sites_solution_hydrogens difmap
_atom_sites_solution_primary direct
_atom_sites_solution_secondary difmap
_audit_creation_method SHELXL-97
_cell_angle_alpha 90.00
_cell_angle_beta 101.58(1)
_cell_angle_gamma 90.00
_cell_formula_units_Z 2
_cell_length_a 14.761(3)
_cell_length_b 11.596(2)
_cell_length_c 19.354(3)
_cell_measurement_reflns_used 998
_cell_measurement_temperature 120(2)
_cell_measurement_theta_max 21.8
_cell_measurement_theta_min 12.0
_cell_volume 3245.4(10)
_computing_cell_refinement 'SMART version 5.625 (Bruker, 2001)'
_computing_data_collection 'SMART version 5.625 (Bruker, 2001)'
_computing_data_reduction 'SAINT version 6.02A (Bruker, 2001)'
_computing_molecular_graphics 'SHELXTL version 5.10 (Bruker, 1997)'
_computing_publication_material 'SHELXTL version 5.10 (Bruker, 1997)'
_computing_structure_refinement 'SHELXTL version 6.12 (Bruker, 2001)'
_computing_structure_solution 'SHELXTL version 6.12 (Bruker, 2001)'
_diffrn_ambient_temperature 120(2)
_diffrn_detector_area_resol_mean 8
_diffrn_measured_fraction_theta_full 1.000
_diffrn_measured_fraction_theta_max 1.000
_diffrn_measurement_device_type 'SMART 6K CCD area detector'
_diffrn_measurement_method '\w scans'
_diffrn_radiation_monochromator graphite
_diffrn_radiation_source 'fine-focus sealed tube'
_diffrn_radiation_type MoK\a
_diffrn_radiation_wavelength 0.71073
_diffrn_reflns_av_R_equivalents 0.0287
_diffrn_reflns_av_sigmaI/netI 0.0318
_diffrn_reflns_limit_h_max 20
_diffrn_reflns_limit_h_min -20
_diffrn_reflns_limit_k_max 16
_diffrn_reflns_limit_k_min -16
_diffrn_reflns_limit_l_max 27
_diffrn_reflns_limit_l_min -27
_diffrn_reflns_number 60915
_diffrn_reflns_theta_full 30.00
_diffrn_reflns_theta_max 30.00
_diffrn_reflns_theta_min 1.94
_exptl_absorpt_coefficient_mu 0.943
_exptl_absorpt_correction_T_max 0.9034
_exptl_absorpt_correction_T_min 0.8140
_exptl_absorpt_correction_type multi-scan
_exptl_absorpt_process_details 'SADABS v.2.03 (Sheldrick, 2001), R(int)=0.042 before correction'
_exptl_crystal_colour colourless
_exptl_crystal_density_diffrn 1.512
_exptl_crystal_density_method 'not measured'
_exptl_crystal_description 'oblique block'
_exptl_crystal_F_000 1516
_exptl_crystal_size_max 0.34
_exptl_crystal_size_mid 0.19
_exptl_crystal_size_min 0.11
_refine_diff_density_max 1.510
_refine_diff_density_min -0.822
_refine_diff_density_rms 0.073
_refine_ls_abs_structure_details 'Flack H D (1983), Acta Cryst. A39, 876-881'
_refine_ls_abs_structure_Flack -0.032(5)
_refine_ls_extinction_method none
_refine_ls_goodness_of_fit_ref 1.048
_refine_ls_hydrogen_treatment constr
_refine_ls_matrix_type full
_refine_ls_number_parameters 840
_refine_ls_number_reflns 18934
_refine_ls_number_restraints 46
_refine_ls_restrained_S_all 1.050
_refine_ls_R_factor_all 0.0328
_refine_ls_R_factor_gt 0.0296
_refine_ls_shift/su_max 0.014
_refine_ls_shift/su_mean 0.000
_refine_ls_structure_factor_coef Fsqd
_refine_ls_weighting_details 'calc w=1/[\s^2^(Fo^2^)+(0.0345P)^2^+2.1900P] where P=(Fo^2^+2Fc^2^)/3'
_refine_ls_weighting_scheme calc
_refine_ls_wR_factor_gt 0.0710
_refine_ls_wR_factor_ref 0.0731
_reflns_Friedel_coverage 0.91
_reflns_number_gt 17822
_reflns_number_total 18934
_reflns_threshold_expression I>2\s(I)
_cod_data_source_file ic030203z_2.cif
_cod_data_source_block 02srv298R
_cod_depositor_comments
;
The following automatic conversions were performed:

'_symmetry_cell_setting' value 'Monoclinic' changed to 'monoclinic'
according to the built-in table from CIF Core dictionary named
'cif_core.dic' version 2.4.1 from 2010-06-29.

Automatic conversion script
Id: cif_fix_values 1646 2011-03-28 12:23:43Z adriana 
;
_cod_database_code 4312749

loop_
_symmetry_equiv_pos_as_xyz
'x, y, z'
'-x, y+1/2, -z'

loop_
_atom_site_label
_atom_site_type_symbol
_atom_site_fract_x
_atom_site_fract_y
_atom_site_fract_z
_atom_site_U_iso_or_equiv
_atom_site_adp_type
_atom_site_occupancy
_atom_site_symmetry_multiplicity
_atom_site_calc_flag
_atom_site_refinement_flags
_atom_site_disorder_assembly
_atom_site_disorder_group
Pr Pr 0.303634(7) 0.697106(11) 0.720391(5) 0.01383(3) Uani 1 1 d . . .
O1 O 0.16890(12) 0.65155(16) 0.76949(10) 0.0216(3) Uani 1 1 d . . .
O2 O 0.38912(12) 0.66423(15) 0.83813(9) 0.0203(3) Uani 1 1 d . . .
O3 O 0.43935(11) 0.62485(15) 0.68065(9) 0.0192(3) Uani 1 1 d . . .
O4 O 0.22251(12) 0.62000(16) 0.60918(9) 0.0203(3) Uani 1 1 d . . .
O5 O 0.30033(13) 0.48232(16) 0.73800(10) 0.0242(4) Uani 1 1 d . . .
H051 H 0.3447 0.4474 0.7655 0.036 Uiso 1 1 d R . .
H052 H 0.2559 0.4469 0.7511 0.036 Uiso 1 1 d R . .
N1 N 0.15905(14) 0.84014(18) 0.67846(10) 0.0177(4) Uani 1 1 d . . .
N2 N 0.29051(14) 0.86469(18) 0.81754(10) 0.0177(4) Uani 1 1 d . . .
N3 N 0.44996(14) 0.84289(18) 0.74210(10) 0.0176(4) Uani 1 1 d . . .
N4 N 0.31921(14) 0.82254(18) 0.60301(10) 0.0166(4) Uani 1 1 d . . .
N10 N 0.02071(14) 0.6797(2) 0.77849(11) 0.0252(5) Uani 1 1 d . . .
H10 H -0.0337 0.7114 0.7608 0.044(10) Uiso 1 1 d R . .
N20 N 0.41900(14) 0.6789(2) 0.95623(10) 0.0221(5) Uani 1 1 d . . .
H20 H 0.4121 0.7168 0.9943 0.025(8) Uiso 1 1 d R . .
N30 N 0.58967(14) 0.6299(2) 0.67427(12) 0.0225(4) Uani 1 1 d . . .
H30 H 0.6445 0.6633 0.6871 0.033(9) Uiso 1 1 d R . .
N40 N 0.18217(15) 0.6094(2) 0.49095(11) 0.0216(4) Uani 1 1 d . . .
H40 H 0.1890 0.6345 0.4492 0.048(11) Uiso 1 1 d R . .
C1 C 0.16321(17) 0.9438(2) 0.72433(13) 0.0215(5) Uani 1 1 d . . .
H1.1 H 0.0992 0.9760 0.7163 0.026 Uiso 1 1 d R . .
H1.2 H 0.2048 1.0029 0.7110 0.026 Uiso 1 1 d R . .
C2 C 0.19691(17) 0.9185(2) 0.80304(13) 0.0206(5) Uani 1 1 d . . .
H2.1 H 0.1975 0.9896 0.8308 0.025 Uiso 1 1 d R . .
H2.2 H 0.1521 0.8652 0.8179 0.025 Uiso 1 1 d R . .
C3 C 0.36074(16) 0.9557(2) 0.81547(13) 0.0196(4) Uani 1 1 d . . .
H3.1 H 0.3657 1.0009 0.8595 0.023 Uiso 1 1 d R . .
H3.2 H 0.3382 1.0071 0.7747 0.023 Uiso 1 1 d R . .
C4 C 0.45480(17) 0.9087(2) 0.80867(13) 0.0197(4) Uani 1 1 d . . .
H4.1 H 0.4985 0.9736 0.8104 0.024 Uiso 1 1 d R . .
H4.2 H 0.4787 0.8588 0.8499 0.024 Uiso 1 1 d R . .
C5 C 0.44651(18) 0.9269(2) 0.68308(13) 0.0212(5) Uani 1 1 d . . .
H51 H 0.5104 0.9579 0.6871 0.025 Uiso 1 1 d R . .
H52 H 0.4047 0.9911 0.6887 0.025 Uiso 1 1 d R . .
C6 C 0.41356(16) 0.8743(2) 0.61050(12) 0.0196(4) Uani 1 1 d . . .
H61 H 0.4122 0.9342 0.5740 0.024 Uiso 1 1 d R . .
H62 H 0.4587 0.8151 0.6029 0.024 Uiso 1 1 d R . .
C7 C 0.24877(17) 0.9163(2) 0.59156(13) 0.0208(5) Uani 1 1 d . . .
H71 H 0.2428 0.9436 0.5421 0.025 Uiso 1 1 d R . .
H72 H 0.2706 0.9810 0.6237 0.025 Uiso 1 1 d R . .
C8 C 0.15464(16) 0.8791(2) 0.60434(13) 0.0197(4) Uani 1 1 d . . .
H81 H 0.1105 0.9440 0.5944 0.024 Uiso 1 1 d R . .
H82 H 0.1308 0.8173 0.5704 0.024 Uiso 1 1 d R . .
C10 C 0.07585(16) 0.7710(2) 0.68218(13) 0.0199(4) Uani 1 1 d . . .
H101 H 0.0600 0.7236 0.6387 0.024 Uiso 1 1 d R . .
H102 H 0.0220 0.8215 0.6837 0.024 Uiso 1 1 d R . .
C11 C 0.09171(13) 0.6957(3) 0.74776(10) 0.0189(3) Uani 1 1 d . . .
C12 C 0.0290(2) 0.6058(3) 0.84176(16) 0.0319(6) Uani 1 1 d . . .
H12 H 0.0676 0.5391 0.8332 0.038 Uiso 1 1 d R . .
C13 C -0.0683(2) 0.5683(3) 0.8473(2) 0.0433(8) Uani 1 1 d . . .
H131 H -0.0964 0.5281 0.8034 0.047(6) Uiso 1 1 d R . .
H132 H -0.1071 0.6347 0.8531 0.047(6) Uiso 1 1 d R . .
H133 H -0.0653 0.5166 0.8880 0.047(6) Uiso 1 1 d R . .
C14 C 0.0801(2) 0.6677(3) 0.90699(16) 0.0386(9) Uani 1 1 d . . .
C15 C 0.0592(3) 0.7814(4) 0.9212(2) 0.0481(9) Uani 1 1 d . . .
H15 H 0.0122 0.8221 0.8893 0.058 Uiso 1 1 d R . .
C16 C 0.1060(3) 0.8352(6) 0.9817(2) 0.0708(14) Uani 1 1 d . . .
H16 H 0.0902 0.9105 0.9932 0.085 Uiso 1 1 d R . .
C17 C 0.1745(4) 0.7804(6) 1.0290(2) 0.0737(16) Uani 1 1 d . . .
H17 H 0.2051 0.8153 1.0722 0.088 Uiso 1 1 d R . .
C18 C 0.1940(3) 0.6668(6) 1.0158(2) 0.073(2) Uani 1 1 d . . .
H18 H 0.2409 0.6267 1.0481 0.088 Uiso 1 1 d R . .
C19 C 0.1488(2) 0.6091(4) 0.9546(2) 0.0516(10) Uani 1 1 d . . .
H19 H 0.1656 0.5343 0.9429 0.062 Uiso 1 1 d R . .
C20 C 0.30632(17) 0.8094(2) 0.88775(12) 0.0210(5) Uani 1 1 d . . .
H201 H 0.2469 0.7767 0.8957 0.025 Uiso 1 1 d R . .
H202 H 0.3288 0.8658 0.9258 0.025 Uiso 1 1 d R . .
C21 C 0.37596(15) 0.7120(3) 0.89294(12) 0.0194(5) Uani 1 1 d . . .
C22 C 0.47993(18) 0.5760(2) 0.96448(13) 0.0214(5) Uani 1 1 d . . .
H22 H 0.4614 0.5277 0.9211 0.026 Uiso 1 1 d R . .
C23 C 0.45895(19) 0.5030(2) 1.02466(14) 0.0275(5) Uani 1 1 d . . .
H231 H 0.3947(15) 0.4782(18) 1.0150(6) 0.045(6) Uiso 1 1 d R . .
H232 H 0.4712(16) 0.5474(12) 1.0678(10) 0.045(6) Uiso 1 1 d R . .
H233 H 0.4996(15) 0.4375(18) 1.0303(8) 0.045(6) Uiso 1 1 d R . .
C29 C 0.6288(3) 0.5804(4) 0.9227(2) 0.0502(10) Uani 1 1 d . . .
H29 H 0.6001 0.5317 0.8850 0.060 Uiso 1 1 d R . .
C24 C 0.58026(18) 0.6123(2) 0.97368(14) 0.0250(5) Uani 1 1 d . . .
C25 C 0.6240(2) 0.6763(3) 1.03059(16) 0.0375(8) Uani 1 1 d . . .
H25 H 0.5888 0.7075 1.0623 0.045 Uiso 1 1 d R . .
C26 C 0.7160(2) 0.7065(5) 1.03806(18) 0.0481(9) Uani 1 1 d . . .
H26 H 0.7434 0.7599 1.0734 0.058 Uiso 1 1 d R . .
C27 C 0.7648(3) 0.6734(5) 0.9877(2) 0.0615(14) Uani 1 1 d . . .
H27 H 0.8290 0.6922 0.9926 0.074 Uiso 1 1 d R . .
C28 C 0.7206(3) 0.6121(5) 0.9301(3) 0.0737(16) Uani 1 1 d . . .
H28 H 0.7562 0.5791 0.8992 0.088 Uiso 1 1 d R . .
C30 C 0.53377(16) 0.7694(2) 0.74948(13) 0.0204(5) Uani 1 1 d . . .
H301 H 0.5494 0.7400 0.7988 0.024 Uiso 1 1 d R . .
H302 H 0.5875 0.8149 0.7411 0.024 Uiso 1 1 d R . .
C31 C 0.51782(15) 0.66991(19) 0.69814(12) 0.0173(5) Uani 1 1 d . . .
C32 C 0.58149(18) 0.5273(2) 0.62920(14) 0.0232(5) Uani 1 1 d . . .
H32 H 0.5425 0.4698 0.6481 0.028 Uiso 1 1 d R . .
C33 C 0.6780(2) 0.4789(3) 0.62988(17) 0.0332(6) Uani 1 1 d . . .
H331 H 0.7069(10) 0.462(2) 0.6777(12) 0.054(7) Uiso 1 1 d R . .
H332 H 0.7150(11) 0.5326(16) 0.6110(14) 0.054(7) Uiso 1 1 d R . .
H333 H 0.6734(2) 0.411(2) 0.6028(14) 0.054(7) Uiso 1 1 d R . .
C34 C 0.52842(18) 0.5535(2) 0.55527(14) 0.0230(5) Uani 1 1 d . . .
C35 C 0.5559(2) 0.6420(2) 0.51467(15) 0.0290(6) Uani 1 1 d . . .
H35 H 0.6088 0.6865 0.5356 0.035 Uiso 1 1 d R . .
C36 C 0.5064(2) 0.6636(3) 0.44671(16) 0.0343(6) Uani 1 1 d . . .
H36 H 0.5272 0.7234 0.4205 0.041 Uiso 1 1 d R . .
C37 C 0.4291(2) 0.5982(3) 0.41880(16) 0.0351(7) Uani 1 1 d . . .
H37 H 0.3977 0.6142 0.3715 0.042 Uiso 1 1 d R . .
C38 C 0.4019(2) 0.5104(3) 0.45824(17) 0.0338(6) Uani 1 1 d . . .
H38 H 0.3483 0.4676 0.4368 0.041 Uiso 1 1 d R . .
C39 C 0.45109(19) 0.4888(3) 0.52607(16) 0.0281(5) Uani 1 1 d . . .
H39 H 0.4296 0.4284 0.5515 0.034 Uiso 1 1 d R . .
C40 C 0.30387(17) 0.7427(2) 0.54241(12) 0.0199(4) Uani 1 1 d . . .
H401 H 0.3636 0.7042 0.5406 0.024 Uiso 1 1 d R . .
H402 H 0.2833 0.7853 0.4974 0.024 Uiso 1 1 d R . .
C41 C 0.23135(16) 0.6539(2) 0.54910(12) 0.0180(4) Uani 1 1 d . . .
C42 C 0.11699(17) 0.5141(2) 0.49428(13) 0.0216(5) Uani 1 1 d . . .
H42 H 0.1480 0.4624 0.5334 0.026 Uiso 1 1 d R . .
C43 C 0.10062(19) 0.4495(3) 0.42464(15) 0.0283(6) Uani 1 1 d . . .
H431 H 0.1650(14) 0.4241(19) 0.4140(7) 0.044(6) Uiso 1 1 d R . .
H432 H 0.0660(16) 0.5018(13) 0.3835(9) 0.044(6) Uiso 1 1 d R . .
H433 H 0.0598(16) 0.3773(19) 0.4282(4) 0.044(6) Uiso 1 1 d R . .
C44 C 0.02849(18) 0.5592(2) 0.51238(14) 0.0237(5) Uani 1 1 d . . .
C45 C -0.0232(2) 0.6438(2) 0.47145(17) 0.0317(6) Uani 1 1 d . . .
H45 H -0.0008 0.6770 0.4331 0.038 Uiso 1 1 d R . .
C46 C -0.1060(2) 0.6820(3) 0.4869(2) 0.0420(8) Uani 1 1 d . . .
H46 H -0.1410 0.7401 0.4589 0.050 Uiso 1 1 d R . .
C47 C -0.1370(2) 0.6356(3) 0.5442(2) 0.0473(9) Uani 1 1 d . . .
H47 H -0.1943 0.6614 0.5547 0.057 Uiso 1 1 d R . .
C48 C -0.0868(2) 0.5517(3) 0.5853(2) 0.0429(8) Uani 1 1 d . . .
H48 H -0.1091 0.5185 0.6237 0.051 Uiso 1 1 d R . .
C49 C -0.0040(2) 0.5130(3) 0.56907(16) 0.0324(6) Uani 1 1 d . . .
H49 H 0.0306 0.4543 0.5968 0.039 Uiso 1 1 d R . .
S1 S 0.51703(5) 0.29283(6) 0.83142(4) 0.02768(13) Uani 1 1 d . . .
O6 O 0.47449(17) 0.40082(19) 0.80680(13) 0.0404(5) Uani 1 1 d . . .
O7 O 0.56286(17) 0.2920(2) 0.90438(11) 0.0390(5) Uani 1 1 d . . .
O8 O 0.46138(16) 0.1929(3) 0.80844(11) 0.0456(5) Uani 1 1 d . . .
C50 C 0.6124(3) 0.2806(3) 0.78464(18) 0.0438(8) Uani 1 1 d . . .
F1 F 0.6604(2) 0.1860(3) 0.80352(15) 0.0860(10) Uani 1 1 d . . .
F2 F 0.5803(2) 0.2772(2) 0.71521(12) 0.0644(7) Uani 1 1 d . . .
F3 F 0.66955(17) 0.3699(3) 0.79887(13) 0.0647(7) Uani 1 1 d . . .
S2 S 0.07278(7) 0.29062(8) 0.74278(5) 0.0463(2) Uani 1 1 d . . .
O9 O 0.1644(4) 0.2488(13) 0.7600(4) 0.181(8) Uani 0.55 1 d PD A 1
O10 O 0.0172(3) 0.2154(6) 0.6924(2) 0.0589(16) Uani 0.55 1 d PD A 1
O11 O 0.0556(11) 0.4031(5) 0.7361(4) 0.209(8) Uani 0.55 1 d PD A 1
C51 C 0.0338(4) 0.2541(7) 0.8237(4) 0.0375(15) Uiso 0.55 1 d PD A 1
F4 F 0.0724(3) 0.3155(3) 0.87888(18) 0.0491(10) Uani 0.55 1 d PD A 1
F5 F 0.0517(7) 0.1441(4) 0.8426(3) 0.098(3) Uani 0.55 1 d PD A 1
F6 F -0.0547(3) 0.2681(6) 0.8182(3) 0.089(2) Uani 0.55 1 d PD A 1
O9' O -0.0094(5) 0.3415(7) 0.7032(4) 0.0683(19) Uiso 0.45 1 d PD A 2
O10' O 0.1380(5) 0.3737(7) 0.7764(4) 0.070(2) Uiso 0.45 1 d PD A 2
O11' O 0.1142(4) 0.2037(7) 0.7055(3) 0.0571(13) Uiso 0.45 1 d PD A 2
C51' C 0.0362(6) 0.2182(8) 0.8121(5) 0.048(2) Uiso 0.45 1 d PD A 2
F4' F -0.0249(5) 0.1386(6) 0.7875(4) 0.083(2) Uiso 0.45 1 d PD A 2
F5' F 0.0014(6) 0.2875(6) 0.8524(4) 0.083(2) Uiso 0.45 1 d PD A 2
F6' F 0.1027(5) 0.1637(6) 0.8531(4) 0.072(2) Uiso 0.45 1 d PD A 2
S3 S 0.79576(5) 0.87791(8) 0.73937(4) 0.03249(16) Uani 1 1 d . . .
O12 O 0.7484(2) 0.9653(4) 0.69496(15) 0.0763(12) Uani 1 1 d . . .
O13 O 0.75126(19) 0.7665(3) 0.7360(2) 0.0711(10) Uani 1 1 d . . .
O14 O 0.89310(13) 0.8687(2) 0.74132(11) 0.0318(4) Uani 1 1 d . . .
C52 C 0.7892(2) 0.9274(3) 0.82709(17) 0.0343(6) Uani 1 1 d . . .
F7 F 0.82896(18) 1.0293(2) 0.83928(16) 0.0705(8) Uani 1 1 d . . .
F8 F 0.8341(2) 0.8588(3) 0.87655(12) 0.0737(9) Uani 1 1 d . . .
F9 F 0.70241(13) 0.9387(2) 0.83548(11) 0.0447(5) Uani 1 1 d . . .
O1W O 0.2963(2) 0.3525(3) 0.59335(17) 0.0627(8) Uani 1 1 d . . .
H1W1 H 0.3242 0.3061 0.6307 0.094 Uiso 1 1 d R . .
H2W1 H 0.2937 0.4066 0.6282 0.094 Uiso 1 1 d R . .
O2W O 0.30481(18) 0.1784(2) 0.69372(14) 0.0466(6) Uani 1 1 d . . .
H1W2 H 0.2487 0.1841 0.6997 0.070 Uiso 1 1 d R . .
H2W2 H 0.3401 0.2080 0.7301 0.070 Uiso 1 1 d R . .
O3W O -0.18559(16) 0.1940(4) 0.64615(10) 0.0541(6) Uani 1 1 d . . .
H1W3 H -0.1385 0.2356 0.6631 0.081 Uiso 1 1 d R . .
H2W3 H -0.2026 0.1421 0.6714 0.081 Uiso 1 1 d R . .

loop_
_atom_site_aniso_label
_atom_site_aniso_U_11
_atom_site_aniso_U_22
_atom_site_aniso_U_33
_atom_site_aniso_U_23
_atom_site_aniso_U_13
_atom_site_aniso_U_12
Pr 0.01312(4) 0.01601(5) 0.01192(4) -0.00009(6) 0.00147(3) 0.00061(6)
O1 0.0179(8) 0.0243(8) 0.0236(8) 0.0068(7) 0.0062(6) 0.0031(7)
O2 0.0225(8) 0.0241(9) 0.0129(7) 0.0001(6) -0.0001(6) 0.0046(6)
O3 0.0147(7) 0.0238(8) 0.0189(8) -0.0041(6) 0.0029(6) 0.0003(6)
O4 0.0211(8) 0.0257(9) 0.0132(7) -0.0010(6) 0.0013(6) -0.0054(7)
O5 0.0228(9) 0.0190(8) 0.0297(9) 0.0032(7) 0.0028(7) -0.0015(7)
N1 0.0154(9) 0.0200(9) 0.0170(9) 0.0019(7) 0.0014(7) 0.0000(7)
N2 0.0170(9) 0.0197(9) 0.0157(9) -0.0008(7) 0.0015(7) 0.0029(7)
N3 0.0150(9) 0.0191(9) 0.0177(9) -0.0021(7) 0.0007(7) 0.0008(7)
N4 0.0150(9) 0.0202(9) 0.0142(8) 0.0002(7) 0.0018(7) -0.0026(7)
N10 0.0195(9) 0.0319(16) 0.0258(9) 0.0082(9) 0.0088(7) 0.0051(9)
N20 0.0232(9) 0.0276(15) 0.0143(8) -0.0001(8) 0.0008(7) 0.0048(8)
N30 0.0162(9) 0.0275(11) 0.0243(10) -0.0055(8) 0.0051(8) 0.0004(8)
N40 0.0215(10) 0.0267(11) 0.0152(9) -0.0009(8) 0.0000(7) -0.0060(8)
C1 0.0215(11) 0.0195(11) 0.0216(11) -0.0001(9) 0.0000(9) 0.0045(9)
C2 0.0179(10) 0.0237(12) 0.0193(11) -0.0005(9) 0.0014(8) 0.0060(9)
C3 0.0181(10) 0.0202(11) 0.0193(11) -0.0018(8) 0.0010(8) 0.0007(8)
C4 0.0192(11) 0.0201(11) 0.0189(11) -0.0053(8) 0.0015(8) -0.0014(9)
C5 0.0225(11) 0.0222(11) 0.0188(11) -0.0011(9) 0.0037(9) -0.0071(9)
C6 0.0177(10) 0.0238(11) 0.0173(10) 0.0009(9) 0.0033(8) -0.0046(9)
C7 0.0201(11) 0.0208(11) 0.0213(11) 0.0058(9) 0.0039(9) 0.0026(9)
C8 0.0166(10) 0.0231(11) 0.0183(10) 0.0076(9) 0.0013(8) 0.0030(9)
C10 0.0134(10) 0.0272(12) 0.0185(10) 0.0028(9) 0.0019(8) 0.0008(9)
C11 0.0170(8) 0.0203(9) 0.0201(8) -0.0002(15) 0.0052(7) -0.0010(14)
C12 0.0265(13) 0.0381(16) 0.0353(15) 0.0146(12) 0.0164(11) 0.0079(12)
C13 0.0327(16) 0.050(2) 0.054(2) 0.0214(16) 0.0240(15) 0.0040(14)
C14 0.0280(13) 0.062(3) 0.0288(13) 0.0162(13) 0.0121(11) 0.0038(13)
C15 0.0368(18) 0.074(3) 0.0361(18) -0.0037(18) 0.0141(14) 0.0091(18)
C16 0.064(3) 0.113(4) 0.040(2) -0.022(2) 0.019(2) 0.002(3)
C17 0.067(3) 0.126(5) 0.030(2) -0.013(3) 0.014(2) -0.009(3)
C18 0.052(2) 0.135(6) 0.0288(17) 0.038(2) -0.0008(16) -0.004(3)
C19 0.0390(18) 0.075(3) 0.0421(19) 0.0329(19) 0.0115(15) 0.0063(18)
C20 0.0209(11) 0.0259(12) 0.0158(10) -0.0008(9) 0.0030(8) 0.0045(9)
C21 0.0169(9) 0.0249(16) 0.0160(9) 0.0017(9) 0.0021(7) -0.0005(10)
C22 0.0246(12) 0.0217(11) 0.0158(10) 0.0024(8) -0.0009(9) 0.0037(9)
C23 0.0273(13) 0.0293(13) 0.0240(12) 0.0080(10) 0.0005(10) -0.0001(11)
C29 0.0405(18) 0.064(2) 0.052(2) -0.0222(19) 0.0239(16) -0.0144(17)
C24 0.0254(12) 0.0250(12) 0.0236(12) 0.0036(10) 0.0030(9) 0.0040(10)
C25 0.0280(13) 0.050(3) 0.0325(13) -0.0058(13) 0.0013(10) -0.0010(13)
C26 0.0309(13) 0.062(2) 0.0487(17) -0.014(2) 0.0008(12) -0.010(2)
C27 0.0331(16) 0.080(4) 0.074(3) -0.009(2) 0.0174(17) -0.0116(19)
C28 0.048(2) 0.096(4) 0.089(4) -0.036(3) 0.045(2) -0.019(2)
C30 0.0134(10) 0.0257(12) 0.0207(11) -0.0062(9) 0.0002(8) 0.0026(9)
C31 0.0134(9) 0.0199(13) 0.0182(9) -0.0015(7) 0.0022(7) 0.0026(7)
C32 0.0221(11) 0.0240(12) 0.0250(12) -0.0038(9) 0.0085(9) 0.0032(9)
C33 0.0269(14) 0.0399(16) 0.0350(15) -0.0017(12) 0.0112(11) 0.0128(12)
C34 0.0223(11) 0.0225(11) 0.0251(12) -0.0069(9) 0.0069(9) 0.0021(9)
C35 0.0311(14) 0.0277(14) 0.0287(13) -0.0055(11) 0.0069(11) 0.0001(11)
C36 0.0436(16) 0.0327(15) 0.0281(13) 0.0008(10) 0.0106(12) 0.0045(11)
C37 0.0395(16) 0.0398(16) 0.0242(13) -0.0074(12) 0.0022(12) 0.0119(13)
C38 0.0265(13) 0.0372(16) 0.0361(15) -0.0150(13) 0.0023(11) 0.0030(12)
C39 0.0268(13) 0.0257(13) 0.0325(14) -0.0074(11) 0.0080(11) 0.0018(10)
C40 0.0206(11) 0.0233(10) 0.0158(10) -0.0032(8) 0.0040(8) -0.0056(9)
C41 0.0180(10) 0.0216(10) 0.0135(10) -0.0023(8) 0.0013(8) -0.0004(8)
C42 0.0217(11) 0.0224(11) 0.0192(11) -0.0022(9) 0.0003(9) -0.0061(9)
C43 0.0267(13) 0.0294(14) 0.0267(13) -0.0102(10) 0.0002(10) -0.0078(11)
C44 0.0209(11) 0.0228(12) 0.0258(12) -0.0063(9) 0.0011(9) -0.0068(9)
C45 0.0304(14) 0.0224(13) 0.0414(16) -0.0015(11) 0.0048(12) -0.0023(11)
C46 0.0322(14) 0.0243(19) 0.068(2) -0.0044(15) 0.0063(13) 0.0010(12)
C47 0.0310(16) 0.0335(17) 0.081(3) -0.0140(17) 0.0205(17) -0.0060(13)
C48 0.0335(16) 0.049(2) 0.052(2) -0.0086(16) 0.0219(15) -0.0133(14)
C49 0.0283(14) 0.0356(15) 0.0339(15) -0.0006(12) 0.0074(11) -0.0075(12)
S1 0.0308(3) 0.0247(3) 0.0257(3) 0.0034(2) 0.0012(3) 0.0005(3)
O6 0.0380(12) 0.0266(11) 0.0490(14) -0.0011(9) -0.0094(10) 0.0069(9)
O7 0.0420(13) 0.0492(14) 0.0245(10) 0.0089(9) 0.0037(9) -0.0079(11)
O8 0.0572(13) 0.0333(10) 0.0424(11) 0.0043(15) 0.0006(9) -0.0114(16)
C50 0.055(2) 0.047(2) 0.0324(16) 0.0065(14) 0.0161(15) 0.0120(17)
F1 0.0911(19) 0.087(2) 0.0873(18) 0.017(2) 0.0348(15) 0.061(2)
F2 0.106(2) 0.0602(15) 0.0312(11) -0.0056(10) 0.0240(12) -0.0076(14)
F3 0.0556(14) 0.093(2) 0.0502(13) -0.0033(13) 0.0226(11) -0.0229(14)
S2 0.0581(6) 0.0400(4) 0.0450(5) -0.0097(4) 0.0205(4) -0.0152(4)
O9 0.036(3) 0.44(2) 0.077(5) -0.103(9) 0.021(3) -0.027(7)
O10 0.052(3) 0.087(5) 0.034(2) -0.023(3) 0.0017(18) -0.014(3)
O11 0.57(3) 0.037(3) 0.052(4) -0.005(3) 0.129(9) -0.035(8)
F4 0.072(3) 0.048(2) 0.0261(17) -0.0071(15) 0.0058(17) 0.0056(19)
F5 0.201(9) 0.031(3) 0.072(4) 0.006(3) 0.051(5) -0.014(4)
F6 0.035(2) 0.183(6) 0.052(3) -0.017(3) 0.014(2) 0.009(3)
S3 0.0186(3) 0.0502(4) 0.0283(3) -0.0075(3) 0.0040(2) 0.0067(3)
O12 0.069(2) 0.126(3) 0.0361(14) 0.0250(17) 0.0163(14) 0.068(2)
O13 0.0362(14) 0.081(2) 0.101(3) -0.059(2) 0.0262(15) -0.0178(14)
O14 0.0202(9) 0.0404(12) 0.0366(11) 0.0053(9) 0.0101(8) 0.0058(8)
C52 0.0274(14) 0.0415(17) 0.0343(15) -0.0029(13) 0.0073(12) 0.0036(12)
F7 0.0570(15) 0.0725(17) 0.0889(19) -0.0469(15) 0.0310(14) -0.0247(13)
F8 0.0763(18) 0.109(2) 0.0377(12) 0.0198(14) 0.0173(12) 0.0441(17)
F9 0.0309(9) 0.0597(13) 0.0488(12) -0.0168(10) 0.0205(9) -0.0005(9)
O1W 0.079(2) 0.0574(18) 0.0525(17) 0.0029(14) 0.0162(15) -0.0070(16)
O2W 0.0532(14) 0.0303(17) 0.0533(13) 0.0055(11) 0.0036(11) 0.0000(10)
O3W 0.0513(12) 0.0817(17) 0.0258(9) -0.0114(18) -0.0005(8) 0.016(2)

loop_
_atom_type_symbol
_atom_type_description
_atom_type_scat_dispersion_real
_atom_type_scat_dispersion_imag
_atom_type_scat_source
C C 0.0033 0.0016 'International Tables Vol C Tables 4.2.6.8 and 6.1.1.4'
H H 0.0000 0.0000 'International Tables Vol C Tables 4.2.6.8 and 6.1.1.4'
N N 0.0061 0.0033 'International Tables Vol C Tables 4.2.6.8 and 6.1.1.4'
O O 0.0106 0.0060 'International Tables Vol C Tables 4.2.6.8 and 6.1.1.4'
F F 0.0171 0.0103 'International Tables Vol C Tables 4.2.6.8 and 6.1.1.4'
S S 0.1246 0.1234 'International Tables Vol C Tables 4.2.6.8 and 6.1.1.4'
Pr Pr -0.2180 2.8214 'International Tables Vol C Tables 4.2.6.8 and 6.1.1.4'

loop_
_geom_angle_atom_site_label_1
_geom_angle_atom_site_label_2
_geom_angle_atom_site_label_3
_geom_angle
_geom_angle_site_symmetry_1
_geom_angle_site_symmetry_3
_geom_angle_publ_flag
O2 Pr O4 149.14(6) . . ?
O2 Pr O1 84.83(6) . . ?
O4 Pr O1 88.26(6) . . ?
O2 Pr O3 86.34(6) . . ?
O4 Pr O3 83.29(6) . . ?
O1 Pr O3 147.08(6) . . ?
O2 Pr O5 74.65(6) . . ?
O4 Pr O5 74.61(6) . . ?
O1 Pr O5 72.05(6) . . ?
O3 Pr O5 75.02(6) . . ?
O2 Pr N1 128.04(6) . . ?
O4 Pr N1 74.84(6) . . ?
O1 Pr N1 65.83(6) . . ?
O3 Pr N1 140.23(6) . . ?
O5 Pr N1 127.89(6) . . ?
O2 Pr N3 72.62(6) . . ?
O4 Pr N3 127.36(6) . . ?
O1 Pr N3 139.94(6) . . ?
O3 Pr N3 65.33(6) . . ?
O5 Pr N3 129.31(6) . . ?
N1 Pr N3 102.78(6) . . ?
O2 Pr N2 63.74(6) . . ?
O4 Pr N2 141.64(6) . . ?
O1 Pr N2 73.10(6) . . ?
O3 Pr N2 129.61(6) . . ?
O5 Pr N2 127.14(6) . . ?
N1 Pr N2 66.99(6) . . ?
N3 Pr N2 67.33(6) . . ?
O2 Pr N4 138.87(6) . . ?
O4 Pr N4 64.38(6) . . ?
O1 Pr N4 130.56(6) . . ?
O3 Pr N4 73.14(6) . . ?
O5 Pr N4 130.07(6) . . ?
N1 Pr N4 67.53(6) . . ?
N3 Pr N4 66.49(6) . . ?
N2 Pr N4 102.79(6) . . ?
C11 O1 Pr 123.03(16) . . ?
C21 O2 Pr 126.49(15) . . ?
C31 O3 Pr 123.06(15) . . ?
C41 O4 Pr 125.67(16) . . ?
C10 N1 C1 110.11(19) . . ?
C10 N1 C8 109.52(18) . . ?
C1 N1 C8 108.48(19) . . ?
C10 N1 Pr 105.44(14) . . ?
C1 N1 Pr 112.46(14) . . ?
C8 N1 Pr 110.78(14) . . ?
C20 N2 C3 110.53(19) . . ?
C20 N2 C2 108.91(19) . . ?
C3 N2 C2 108.86(19) . . ?
C20 N2 Pr 107.68(14) . . ?
C3 N2 Pr 109.86(14) . . ?
C2 N2 Pr 111.00(14) . . ?
C30 N3 C4 108.48(18) . . ?
C30 N3 C5 110.33(19) . . ?
C4 N3 C5 108.41(19) . . ?
C30 N3 Pr 106.25(14) . . ?
C4 N3 Pr 110.67(14) . . ?
C5 N3 Pr 112.62(14) . . ?
C40 N4 C7 110.37(19) . . ?
C40 N4 C6 108.67(18) . . ?
C7 N4 C6 109.25(19) . . ?
C40 N4 Pr 107.49(14) . . ?
C7 N4 Pr 109.74(14) . . ?
C6 N4 Pr 111.30(13) . . ?
C11 N10 C12 120.9(2) . . ?
C21 N20 C22 120.2(2) . . ?
C31 N30 C32 121.1(2) . . ?
C41 N40 C42 120.6(2) . . ?
N1 C1 C2 113.8(2) . . ?
N2 C2 C1 111.8(2) . . ?
N2 C3 C4 113.7(2) . . ?
N3 C4 C3 111.89(19) . . ?
N3 C5 C6 113.6(2) . . ?
N4 C6 C5 111.69(19) . . ?
N4 C7 C8 113.7(2) . . ?
N1 C8 C7 112.14(19) . . ?
N1 C10 C11 111.19(19) . . ?
O1 C11 N10 123.2(3) . . ?
O1 C11 C10 119.76(19) . . ?
N10 C11 C10 117.1(2) . . ?
N10 C12 C14 111.1(3) . . ?
N10 C12 C13 107.5(2) . . ?
C14 C12 C13 113.2(3) . . ?
C15 C14 C19 119.2(4) . . ?
C15 C14 C12 121.4(3) . . ?
C19 C14 C12 119.4(4) . . ?
C16 C15 C14 120.1(4) . . ?
C17 C16 C15 122.0(5) . . ?
C16 C17 C18 118.0(5) . . ?
C17 C18 C19 121.9(4) . . ?
C14 C19 C18 118.7(5) . . ?
N2 C20 C21 111.33(19) . . ?
O2 C21 N20 122.2(2) . . ?
O2 C21 C20 119.6(2) . . ?
N20 C21 C20 118.2(2) . . ?
N20 C22 C24 110.3(2) . . ?
N20 C22 C23 108.5(2) . . ?
C24 C22 C23 114.1(2) . . ?
C24 C29 C28 119.6(4) . . ?
C25 C24 C29 119.2(3) . . ?
C25 C24 C22 122.3(2) . . ?
C29 C24 C22 118.5(3) . . ?
C24 C25 C26 120.9(3) . . ?
C27 C26 C25 119.9(4) . . ?
C28 C27 C26 119.2(3) . . ?
C27 C28 C29 121.1(4) . . ?
N3 C30 C31 111.00(19) . . ?
O3 C31 N30 121.4(2) . . ?
O3 C31 C30 120.6(2) . . ?
N30 C31 C30 117.9(2) . . ?
N30 C32 C34 111.3(2) . . ?
N30 C32 C33 109.1(2) . . ?
C34 C32 C33 112.7(2) . . ?
C39 C34 C35 118.3(3) . . ?
C39 C34 C32 120.2(2) . . ?
C35 C34 C32 121.5(2) . . ?
C36 C35 C34 120.3(3) . . ?
C37 C36 C35 120.3(3) . . ?
C38 C37 C36 119.8(3) . . ?
C37 C38 C39 120.1(3) . . ?
C34 C39 C38 121.2(3) . . ?
N4 C40 C41 111.00(19) . . ?
O4 C41 N40 121.7(2) . . ?
O4 C41 C40 119.9(2) . . ?
N40 C41 C40 118.2(2) . . ?
N40 C42 C44 110.6(2) . . ?
N40 C42 C43 108.7(2) . . ?
C44 C42 C43 112.7(2) . . ?
C45 C44 C49 119.1(3) . . ?
C45 C44 C42 120.9(3) . . ?
C49 C44 C42 120.0(3) . . ?
C46 C45 C44 120.6(3) . . ?
C45 C46 C47 119.6(3) . . ?
C48 C47 C46 120.6(3) . . ?
C47 C48 C49 119.5(3) . . ?
C44 C49 C48 120.7(3) . . ?
O7 S1 O6 114.77(15) . . ?
O7 S1 O8 115.15(14) . . ?
O6 S1 O8 114.51(16) . . ?
O7 S1 C50 103.23(16) . . ?
O6 S1 C50 103.42(17) . . ?
O8 S1 C50 103.50(17) . . ?
F1 C50 F3 107.9(4) . . ?
F1 C50 F2 108.5(3) . . ?
F3 C50 F2 108.4(3) . . ?
F1 C50 S1 110.6(3) . . ?
F3 C50 S1 110.9(3) . . ?
F2 C50 S1 110.4(3) . . ?
O11 S2 O9 121.0(7) . . ?
O10' S2 O9' 112.9(4) . . ?
O11 S2 O10 117.3(6) . . ?
O9 S2 O10 109.9(5) . . ?
O10' S2 O11' 112.7(4) . . ?
O9' S2 O11' 114.8(4) . . ?
O10' S2 C51' 104.9(5) . . ?
O9' S2 C51' 104.4(4) . . ?
O11' S2 C51' 105.9(4) . . ?
O11 S2 C51 103.0(4) . . ?
O9 S2 C51 99.8(4) . . ?
O10 S2 C51 101.9(3) . . ?
F6 C51 F4 105.2(7) . . ?
F6 C51 F5 106.3(7) . . ?
F4 C51 F5 105.3(6) . . ?
F6 C51 S2 112.7(5) . . ?
F4 C51 S2 114.3(5) . . ?
F5 C51 S2 112.2(6) . . ?
F5' C51' F6' 106.0(7) . . ?
F5' C51' F4' 109.2(8) . . ?
F6' C51' F4' 105.0(8) . . ?
F5' C51' S2 112.6(7) . . ?
F6' C51' S2 112.9(6) . . ?
F4' C51' S2 110.7(7) . . ?
O12 S3 O14 116.01(18) . . ?
O12 S3 O13 116.6(2) . . ?
O14 S3 O13 112.25(16) . . ?
O12 S3 C52 103.20(17) . . ?
O14 S3 C52 103.94(14) . . ?
O13 S3 C52 102.46(18) . . ?
F8 C52 F7 105.6(3) . . ?
F8 C52 F9 109.1(3) . . ?
F7 C52 F9 107.2(3) . . ?
F8 C52 S3 112.1(2) . . ?
F7 C52 S3 110.2(2) . . ?
F9 C52 S3 112.3(2) . . ?

loop_
_geom_bond_atom_site_label_1
_geom_bond_atom_site_label_2
_geom_bond_distance
_geom_bond_site_symmetry_2
_geom_bond_publ_flag
Pr O2 2.4033(17) . ?
Pr O4 2.4148(17) . ?
Pr O1 2.4282(18) . ?
Pr O3 2.4342(17) . ?
Pr O5 2.5157(19) . ?
Pr N1 2.696(2) . ?
Pr N3 2.708(2) . ?
Pr N2 2.738(2) . ?
Pr N4 2.746(2) . ?
O1 C11 1.243(3) . ?
O2 C21 1.246(3) . ?
O3 C31 1.254(3) . ?
O4 C41 1.259(3) . ?
N1 C10 1.481(3) . ?
N1 C1 1.488(3) . ?
N1 C8 1.493(3) . ?
N2 C20 1.478(3) . ?
N2 C3 1.486(3) . ?
N2 C2 1.490(3) . ?
N3 C30 1.485(3) . ?
N3 C4 1.487(3) . ?
N3 C5 1.495(3) . ?
N4 C40 1.475(3) . ?
N4 C7 1.490(3) . ?
N4 C6 1.497(3) . ?
N10 C11 1.318(3) . ?
N10 C12 1.480(3) . ?
N20 C21 1.319(3) . ?
N20 C22 1.483(3) . ?
N30 C31 1.323(3) . ?
N30 C32 1.467(3) . ?
N40 C41 1.316(3) . ?
N40 C42 1.475(3) . ?
C1 C2 1.533(3) . ?
C3 C4 1.522(3) . ?
C5 C6 1.519(3) . ?
C7 C8 1.522(3) . ?
C10 C11 1.519(4) . ?
C12 C14 1.516(5) . ?
C12 C13 1.526(4) . ?
C14 C15 1.393(6) . ?
C14 C19 1.401(5) . ?
C15 C16 1.383(6) . ?
C16 C17 1.376(8) . ?
C17 C18 1.383(9) . ?
C18 C19 1.407(7) . ?
C20 C21 1.517(4) . ?
C22 C24 1.515(4) . ?
C22 C23 1.521(4) . ?
C29 C24 1.380(4) . ?
C29 C28 1.384(5) . ?
C24 C25 1.377(4) . ?
C25 C26 1.380(4) . ?
C26 C27 1.378(5) . ?
C27 C28 1.371(7) . ?
C30 C31 1.510(3) . ?
C32 C34 1.518(4) . ?
C32 C33 1.528(4) . ?
C34 C39 1.387(4) . ?
C34 C35 1.402(4) . ?
C35 C36 1.393(4) . ?
C36 C37 1.386(5) . ?
C37 C38 1.379(5) . ?
C38 C39 1.390(4) . ?
C40 C41 1.510(3) . ?
C42 C44 1.512(4) . ?
C42 C43 1.519(4) . ?
C44 C45 1.388(4) . ?
C44 C49 1.390(4) . ?
C45 C46 1.388(4) . ?
C46 C47 1.391(6) . ?
C47 C48 1.375(6) . ?
C48 C49 1.396(4) . ?
S1 O7 1.438(2) . ?
S1 O6 1.439(2) . ?
S1 O8 1.439(3) . ?
S1 C50 1.826(4) . ?
C50 F1 1.317(5) . ?
C50 F3 1.329(5) . ?
C50 F2 1.333(4) . ?
S2 O11 1.330(7) . ?
S2 O9 1.412(8) . ?
S2 O10' 1.424(8) . ?
S2 O9' 1.426(7) . ?
S2 O10 1.436(5) . ?
S2 O11' 1.445(7) . ?
S2 C51' 1.757(9) . ?
S2 C51 1.823(8) . ?
C51 F6 1.299(8) . ?
C51 F4 1.316(8) . ?
C51 F5 1.338(7) . ?
C51' F5' 1.296(9) . ?
C51' F6' 1.297(9) . ?
C51' F4' 1.312(9) . ?
S3 O12 1.420(3) . ?
S3 O14 1.434(2) . ?
S3 O13 1.445(3) . ?
S3 C52 1.813(3) . ?
C52 F8 1.317(4) . ?
C52 F7 1.320(4) . ?
C52 F9 1.329(3) . ?

loop_
_geom_hbond_atom_site_label_D
_geom_hbond_atom_site_label_H
_geom_hbond_atom_site_label_A
_geom_hbond_distance_DH
_geom_hbond_distance_HA
_geom_hbond_distance_DA
_geom_hbond_angle_DHA
_geom_hbond_site_symmetry_A
O5 H051 O6 0.86 2.00 2.811(3) 158.0 .
O5 H052 O10' 0.85 2.08 2.932(8) 173.7 .
N10 H10 O14 0.89 2.11 2.885(3) 144.8 1_455
N20 H20 O7 0.88 2.11 2.963(3) 162.7 2_657
N30 H30 O13 0.89 2.05 2.912(3) 163.2 .
N40 H40 O3W 0.88 1.96 2.839(3) 172.1 2_556
O1W H1W1 O2W 0.93 1.98 2.787(4) 144.9 .
O1W H2W1 O5 0.93 2.28 3.169(4) 159.5 .
O2W H1W2 O11' 0.86 2.02 2.883(6) 175.1 .
O2W H2W2 O8 0.86 2.11 2.870(3) 147.5 .
O3W H1W3 O9' 0.86 2.27 3.123(8) 176.7 .
O3W H2W3 O12 0.84 2.25 3.040(6) 155.6 1_445

loop_
_geom_torsion_atom_site_label_1
_geom_torsion_atom_site_label_2
_geom_torsion_atom_site_label_3
_geom_torsion_atom_site_label_4
_geom_torsion
_geom_torsion_site_symmetry_1
_geom_torsion_site_symmetry_2
_geom_torsion_site_symmetry_3
_geom_torsion_site_symmetry_4
_geom_torsion_publ_flag
N1 C1 C2 N2 58.0(3) . . . . ?
C1 C2 N2 C3 77.2(2) . . . . ?
C2 N2 C3 C4 -163.58(19) . . . . ?
N2 C3 C4 N3 61.6(3) . . . . ?
C3 C4 N3 C5 78.4(2) . . . . ?
C4 N3 C5 C6 -163.1(2) . . . . ?
N3 C5 C6 N4 58.3(3) . . . . ?
C5 C6 N4 C7 77.3(2) . . . . ?
C6 N4 C7 C8 -163.2(2) . . . . ?
N4 C7 C8 N1 61.1(3) . . . . ?
C7 C8 N1 C1 78.1(2) . . . . ?
C8 N1 C1 C2 -162.5(2) . . . . ?
N1 C10 C11 O1 -36.2(4) . . . . ?
N2 C20 C21 O2 -22.8(3) . . . . ?
N3 C30 C31 O3 -32.7(3) . . . . ?
N4 C40 C41 O4 -31.5(3) . . . . ?
